data_1526711
loop_
_publ_author_name
'Subramanian, M.A.'
'Harlow, R.H.'
'Rao, V.N.M.'

_publ_section_title
;
 New (Ru (N H3)6) M F6 phases: precursors to catalysts for halogenation
 reactions
;
_journal_name_full 'Materials Research Bulletin'
_journal_page_first 1587
_journal_page_last 1592
_journal_volume 35
_journal_year 2000
_chemical_formula_sum 'Al F6 H18 N6 Ru'
_chemical_name_systematic '(Ru (N H3)6) (Al F6)'
_space_group_IT_number 205
_symmetry_space_group_name_Hall '-P 2ac 2ab 3'
_symmetry_space_group_name_H-M 'P a -3'
_cell_angle_alpha 90
_cell_angle_beta 90
_cell_angle_gamma 90
_cell_formula_units_Z 4
_cell_length_a 9.9872
_cell_length_b 9.9872
_cell_length_c 9.9872
_cell_volume 996.165
_citation_journal_id_ASTM MRBUAC
_cod_data_source_file Subramanian_MRBUAC_2000_296.cif
_cod_data_source_block H18Al1F6N6Ru1
_cod_original_cell_volume 996.1649
_cod_original_formula_sum 'H18 Al1 F6 N6 Ru1'
_cod_database_code 1526711

loop_
_symmetry_equiv_pos_as_xyz
x,y,z
-x+1/2,-y,z+1/2
x+1/2,-y+1/2,-z
-x,y+1/2,-z+1/2
z,x,y
-z+1/2,-x,y+1/2
z+1/2,-x+1/2,-y
-z,x+1/2,-y+1/2
y,z,x
y+1/2,-z+1/2,-x
-y,z+1/2,-x+1/2
-y+1/2,-z,x+1/2
-x,-y,-z
x-1/2,y,-z-1/2
-x-1/2,y-1/2,z
x,-y-1/2,z-1/2
-z,-x,-y
z-1/2,x,-y-1/2
-z-1/2,x-1/2,y
z,-x-1/2,y-1/2
-y,-z,-x
-y-1/2,z-1/2,x
y,-z-1/2,x-1/2
y-1/2,z,-x-1/2

loop_
_atom_site_label
_atom_site_type_symbol
_atom_site_fract_x
_atom_site_fract_y
_atom_site_fract_z
_atom_site_occupancy
_atom_site_U_iso_or_equiv
H2 H+1 0.2909 0.1254 0.0399 1 0.0
F1 F-1 0.1114 0.1333 0.9404 1 0.0
Al1 Al+3 0 0 0 1 0.0
Ru1 Ru+3 0.5 0.5 0.5 1 0.0
N1 N-3 0.371 0.144 0.0761 1 0.0
H3 H+1 0.4116 0.2265 0.044 1 0.0
H1 H+1 0.3808 0.1356 0.1687 1 0.0
